data_9002169
loop_
_publ_author_name
'Oberti, R.'
'Ottolini, L.'
'Camara, F.'
'Della Ventura, G.'

_publ_section_title
;Crystal structure of non-metamict Th-rich hellandite-(Ce) from Latium (Italy)
 and crystal chemistry of the hellandite-group minerals
;
_journal_name_full 'American Mineralogist'
_journal_page_first 913
_journal_page_last 921
_journal_volume 84
_journal_year 1999
_chemical_formula_sum
;Al0.83 B4 Be0.74 Ca4.2 Ce0.66 F0.5 Fe0.65 H0.5 La0.3 Li0.24 Mg0.11 Nd0.24
 O23.5 Pr0.06 Si4 Th0.36 Ti0.41 U0.06 Y0.12
;
_chemical_name_mineral Hellandite-(Ce)
_space_group_IT_number 13
_symmetry_space_group_name_Hall '-P 2ya'
_symmetry_space_group_name_H-M 'P 1 2/a 1'
_cell_angle_alpha 90
_cell_angle_beta 111.18
_cell_angle_gamma 90
_cell_length_a 19.068
_cell_length_b 4.745
_cell_length_c 10.289
_cell_formula_units_Z 2
_cell_volume 868.041
_database_code_amcsd 0002237
_exptl_crystal_density_diffrn 4.151
_cod_original_formula_sum
;B4 Si4 (Al.83 Fe.65 Ti.41 Mg.11) (Ca4.2 Th.36 U.06 Y.12 La.3 Ce.66 Pr.06
 Nd.24) Be.74 Li.24 H.5 O23.5 F.5
;
_cod_database_code 9002169

loop_
_space_group_symop_operation_xyz
x,y,z
1/2-x,y,-z
1/2+x,-y,z
-x,-y,-z

loop_
_atom_site_aniso_label
_atom_site_aniso_U_11
_atom_site_aniso_U_22
_atom_site_aniso_U_33
_atom_site_aniso_U_12
_atom_site_aniso_U_13
_atom_site_aniso_U_23
B1 0.00641 0.00559 0.00606 0.00043 0.00259 0.00000
B2 0.00480 0.00502 0.00513 0.00171 0.00259 0.00046
Si1 0.00480 0.00422 0.00513 0.00043 0.00086 -0.00023
Si2 0.00480 0.00741 0.00560 -0.00043 0.00173 0.00092
Al1 0.00801 0.00810 0.00933 0.00000 0.00259 -0.00092
Fe1 0.00801 0.00810 0.00933 0.00000 0.00259 -0.00092
Ti1 0.00801 0.00810 0.00933 0.00000 0.00259 -0.00092
Mg1 0.00801 0.00810 0.00933 0.00000 0.00259 -0.00092
Ca2 0.00801 0.00753 0.00793 -0.00085 0.00259 -0.00069
Th2 0.00801 0.00753 0.00793 -0.00085 0.00259 -0.00069
U2 0.00801 0.00753 0.00793 -0.00085 0.00259 -0.00069
Y2 0.00801 0.00753 0.00793 -0.00085 0.00259 -0.00069
La2 0.00801 0.00753 0.00793 -0.00085 0.00259 -0.00069
Ce2 0.00801 0.00753 0.00793 -0.00085 0.00259 -0.00069
Pr2 0.00801 0.00753 0.00793 -0.00085 0.00259 -0.00069
Nd2 0.00801 0.00753 0.00793 -0.00085 0.00259 -0.00069
Ca3 0.01121 0.00696 0.00746 0.00000 0.00346 -0.00046
Th3 0.01121 0.00696 0.00746 0.00000 0.00346 -0.00046
U3 0.01121 0.00696 0.00746 0.00000 0.00346 -0.00046
Y3 0.01121 0.00696 0.00746 0.00000 0.00346 -0.00046
La3 0.01121 0.00696 0.00746 0.00000 0.00346 -0.00046
Ce3 0.01121 0.00696 0.00746 0.00000 0.00346 -0.00046
Pr3 0.01121 0.00696 0.00746 0.00000 0.00346 -0.00046
Nd3 0.01121 0.00696 0.00746 0.00000 0.00346 -0.00046
Ca4 0.00801 0.01061 0.01026 0.00085 0.00432 0.00092
Th4 0.00801 0.01061 0.01026 0.00085 0.00432 0.00092
U4 0.00801 0.01061 0.01026 0.00085 0.00432 0.00092
Y4 0.00801 0.01061 0.01026 0.00085 0.00432 0.00092
La4 0.00801 0.01061 0.01026 0.00085 0.00432 0.00092
Ce4 0.00801 0.01061 0.01026 0.00085 0.00432 0.00092
Pr4 0.00801 0.01061 0.01026 0.00085 0.00432 0.00092
Nd4 0.00801 0.01061 0.01026 0.00085 0.00432 0.00092
Be 0.01602 0.01038 0.01446 -0.00598 0.00864 -0.00092
Li 0.01602 0.01038 0.01446 -0.00598 0.00864 -0.00092
O1 0.00641 0.00855 0.00793 -0.00299 0.00173 -0.00138
O2 0.00480 0.00662 0.00839 0.00043 0.00000 -0.00046
O3 0.00961 0.01494 0.01725 0.00342 0.00346 -0.00761
O4 0.01121 0.00673 0.00886 -0.00043 0.00519 0.00069
O5 0.01121 0.01141 0.01306 -0.00043 0.00519 -0.00023
F5 0.01121 0.01141 0.01306 -0.00043 0.00519 -0.00023
O6 0.00801 0.00513 0.00839 0.00043 0.00259 0.00069
O7 0.00801 0.00388 0.00933 -0.00128 0.00259 -0.00092
O8 0.01121 0.00844 0.00746 0.00214 0.00086 -0.00069
O9 0.00801 0.00867 0.01259 0.00085 0.00519 0.00300
O10 0.00801 0.02076 0.01679 0.00128 0.00259 0.01291
O11 0.01281 0.02350 0.00933 -0.00940 0.00086 0.00369
O12 0.01922 0.00582 0.00420 0.00000 0.00519 0.00000
O13 0.00480 0.00422 0.01306 0.00000 0.00173 0.00000

loop_
_atom_site_label
_atom_site_fract_x
_atom_site_fract_y
_atom_site_fract_z
_atom_site_occupancy
_atom_site_U_iso_or_equiv
B1 0.17350 0.52710 0.45180 1.00000 ?
B2 0.25280 0.46180 0.13340 1.00000 ?
Si1 0.10400 0.48380 0.65030 1.00000 ?
Si2 0.11300 0.49800 0.16220 1.00000 ?
Al1 0.00000 0.00000 0.00000 0.83000 ?
Fe1 0.00000 0.00000 0.00000 0.65000 ?
Ti1 0.00000 0.00000 0.00000 0.41000 ?
Mg1 0.00000 0.00000 0.00000 0.11000 ?
Ca2 0.04300 0.01710 0.36090 0.70000 ?
Th2 0.04300 0.01710 0.36090 0.06000 ?
U2 0.04300 0.01710 0.36090 0.01000 ?
Y2 0.04300 0.01710 0.36090 0.02000 ?
La2 0.04300 0.01710 0.36090 0.05000 ?
Ce2 0.04300 0.01710 0.36090 0.11000 ?
Pr2 0.04300 0.01710 0.36090 0.01000 ?
Nd2 0.04300 0.01710 0.36090 0.04000 ?
Ca3 0.24760 0.00280 0.66100 0.70000 ?
Th3 0.24760 0.00280 0.66100 0.06000 ?
U3 0.24760 0.00280 0.66100 0.01000 ?
Y3 0.24760 0.00280 0.66100 0.02000 ?
La3 0.24760 0.00280 0.66100 0.05000 ?
Ce3 0.24760 0.00280 0.66100 0.11000 ?
Pr3 0.24760 0.00280 0.66100 0.01000 ?
Nd3 0.24760 0.00280 0.66100 0.04000 ?
Ca4 0.15670 -0.03330 0.93120 0.70000 ?
Th4 0.15670 -0.03330 0.93120 0.06000 ?
U4 0.15670 -0.03330 0.93120 0.01000 ?
Y4 0.15670 -0.03330 0.93120 0.02000 ?
La4 0.15670 -0.03330 0.93120 0.05000 ?
Ce4 0.15670 -0.03330 0.93120 0.11000 ?
Pr4 0.15670 -0.03330 0.93120 0.01000 ?
Nd4 0.15670 -0.03330 0.93120 0.04000 ?
Be 0.03730 0.54440 0.86590 0.37000 ?
Li 0.03730 0.54440 0.86590 0.12000 ?
H 0.04340 0.37120 0.88890 0.25000 0.01267
O1 0.04400 0.24450 0.56750 1.00000 ?
O2 0.17870 0.31760 0.75820 1.00000 ?
O3 0.07150 -0.30330 0.73650 1.00000 ?
O4 0.13300 -0.33390 0.54130 1.00000 ?
O5 0.03700 0.19300 0.87020 0.75000 ?
F5 0.03700 0.19300 0.87020 0.25000 ?
O6 0.24690 -0.24270 0.85850 1.00000 ?
O7 0.16820 0.23130 0.44680 1.00000 ?
O8 0.13340 0.67170 0.30920 1.00000 ?
O9 0.18630 0.32510 0.15830 1.00000 ?
O10 0.08470 0.72670 0.03870 1.00000 ?
O11 0.05150 0.25780 0.15680 1.00000 ?
O12 0.25000 0.33680 0.00000 1.00000 ?
O13 0.25000 0.64830 0.50000 1.00000 ?

loop_
_cod_related_entry_id
_cod_related_entry_database
_cod_related_entry_code
1 AMCSD 0002237
